data_4111219
loop_
_publ_author_name
'Daniela Buccella'
'Gerard Parkin'

_publ_section_title
;
 p-tert-Butylcalix[4]arene Complexes of Molybdenum and Tungsten:
 Reactivity of the Calixarene Methylene CH Bond and the Facile Migration
 of the Metal around the Phenolic Rim of the Calixarene
;
_journal_name_full 'Journal of the American Chemical Society'
_journal_page_first 16358
_journal_page_last 16364
_journal_paper_doi 10.1021/ja066457b
_journal_volume 128
_journal_year 2006
_chemical_formula_sum 'C77 H86 O4 W'
_chemical_formula_weight 1259.31
_chemical_name_systematic
; 
 ? 
;
_space_group_IT_number 2
_symmetry_cell_setting triclinic
_symmetry_space_group_name_Hall '-P 1'
_symmetry_space_group_name_H-M 'P -1'
_atom_sites_solution_hydrogens constr
_atom_sites_solution_primary direct
_atom_sites_solution_secondary difmap
_audit_creation_method SHELXL-97
_cell_angle_alpha 99.540(2)
_cell_angle_beta 91.222(4)
_cell_angle_gamma 110.178(2)
_cell_formula_units_Z 2
_cell_length_a 11.2558(11)
_cell_length_b 14.5191(17)
_cell_length_c 21.579(2)
_cell_measurement_reflns_used 2444
_cell_measurement_temperature 243(2)
_cell_measurement_theta_max 19.70
_cell_measurement_theta_min 2.66
_cell_volume 3252.6(6)
_computing_cell_refinement 'Bruker SMART'
_computing_data_collection 'Bruker SMART'
_computing_data_reduction 'Bruker SAINT'
_computing_molecular_graphics 'Bruker SHELXTL'
_computing_publication_material 'Bruker SHELXTL'
_computing_structure_refinement 'SHELXL-97 (Sheldrick, 1997)'
_computing_structure_solution 'SHELXS-97 (Sheldrick, 1990)'
_diffrn_ambient_temperature 243(2)
_diffrn_measured_fraction_theta_full 0.920
_diffrn_measured_fraction_theta_max 0.920
_diffrn_measurement_device_type 'CCD area detector'
_diffrn_measurement_method 'phi and omega scans'
_diffrn_radiation_monochromator graphite
_diffrn_radiation_source 'fine-focus sealed tube'
_diffrn_radiation_type MoK\a
_diffrn_radiation_wavelength 0.71073
_diffrn_reflns_av_R_equivalents 0.0556
_diffrn_reflns_av_sigmaI/netI 0.1958
_diffrn_reflns_limit_h_max 8
_diffrn_reflns_limit_h_min -14
_diffrn_reflns_limit_k_max 18
_diffrn_reflns_limit_k_min -17
_diffrn_reflns_limit_l_max 26
_diffrn_reflns_limit_l_min -19
_diffrn_reflns_number 15992
_diffrn_reflns_theta_full 26.37
_diffrn_reflns_theta_max 26.37
_diffrn_reflns_theta_min 0.96
_exptl_absorpt_coefficient_mu 1.824
_exptl_absorpt_correction_T_max 0.9143
_exptl_absorpt_correction_T_min 0.8386
_exptl_absorpt_correction_type empirical
_exptl_absorpt_process_details SADABS
_exptl_crystal_colour ORANGE
_exptl_crystal_density_diffrn 1.286
_exptl_crystal_description BLOCK
_exptl_crystal_F_000 1308
_exptl_crystal_size_max 0.10
_exptl_crystal_size_mid 0.10
_exptl_crystal_size_min 0.05
_platon_squeeze_details
; 
The unit cell contains 2 pentane molecules which have been treated as a 
diffuse cotribution to the overall scattering without specific atom positions
by SQUEEZE/PLATON
;
_refine_diff_density_max 1.429
_refine_diff_density_min -1.839
_refine_diff_density_rms 0.156
_refine_ls_extinction_method none
_refine_ls_goodness_of_fit_ref 1.030
_refine_ls_hydrogen_treatment mixed
_refine_ls_matrix_type full
_refine_ls_number_parameters 695
_refine_ls_number_reflns 12227
_refine_ls_number_restraints 0
_refine_ls_restrained_S_all 1.030
_refine_ls_R_factor_all 0.1585
_refine_ls_R_factor_gt 0.0768
_refine_ls_shift/su_max 0.001
_refine_ls_shift/su_mean 0.000
_refine_ls_structure_factor_coef Fsqd
_refine_ls_weighting_details 'calc w=1/[\s^2^(Fo^2^)+(0.0610P)^2^+0.0000P] where P=(Fo^2^+2Fc^2^)/3'
_refine_ls_weighting_scheme calc
_refine_ls_wR_factor_gt 0.1555
_refine_ls_wR_factor_ref 0.1751
_reflns_number_gt 6418
_reflns_number_total 12227
_reflns_threshold_expression >2sigma(I)
_cod_data_source_file ja066457bsi20060906_052940.cif
_cod_data_source_block walks10p
_cod_original_cell_volume 3252.5(6)
_cod_database_code 4111219

loop_
_symmetry_equiv_pos_as_xyz
'x, y, z'
'-x, -y, -z'

loop_
_atom_site_label
_atom_site_type_symbol
_atom_site_fract_x
_atom_site_fract_y
_atom_site_fract_z
_atom_site_U_iso_or_equiv
_atom_site_adp_type
_atom_site_occupancy
_atom_site_symmetry_multiplicity
_atom_site_calc_flag
_atom_site_refinement_flags
W W 0.06289(4) 0.96009(3) 0.27938(2) 0.03808(16) Uani 1 1 d .
O1 O -0.0356(6) 0.9035(5) 0.3398(3) 0.0535(19) Uani 1 1 d .
C1 C 0.0258(8) 1.0756(7) 0.2728(4) 0.038(2) Uani 1 1 d .
O2 O 0.2067(5) 1.0210(5) 0.3467(3) 0.0427(17) Uani 1 1 d .
C2 C 0.0995(9) 1.1324(7) 0.2233(5) 0.044(3) Uani 1 1 d .
O3 O 0.1838(6) 0.9560(5) 0.2190(3) 0.0532(19) Uani 1 1 d .
C3 C 0.0459(11) 1.1173(8) 0.1641(5) 0.058(3) Uani 1 1 d .
O4 O -0.0720(6) 0.8658(5) 0.2143(3) 0.0409(16) Uani 1 1 d .
C4 C -0.0846(9) 1.0386(8) 0.1435(5) 0.052(3) Uani 1 1 d .
H4A H -0.0727 0.9878 0.1107 0.063 Uiso 1 1 calc R
H4B H -0.1132 1.0063 0.1796 0.063 Uiso 1 1 calc R
C5 C 0.4173(8) 0.9987(7) 0.2831(4) 0.041(3) Uani 1 1 d .
H5A H 0.5104 1.0261 0.2868 0.049 Uiso 1 1 calc R
H5B H 0.3864 1.0536 0.2813 0.049 Uiso 1 1 calc R
C6 C 0.0627(8) 0.8076(7) 0.1137(4) 0.041(3) Uani 1 1 d .
H6A H 0.0464 0.8704 0.1185 0.049 Uiso 1 1 calc R
H6B H 0.0529 0.7796 0.0685 0.049 Uiso 1 1 calc R
C7 C -0.2452(9) 0.7329(7) 0.2844(5) 0.045(3) Uani 1 1 d .
H7A H -0.2504 0.7979 0.2808 0.054 Uiso 1 1 calc R
H7B H -0.3322 0.6854 0.2827 0.054 Uiso 1 1 calc R
C8 C 0.1067(9) 0.9286(7) 0.4534(4) 0.046(3) Uani 1 1 d .
H8A H 0.1229 0.9367 0.4992 0.055 Uiso 1 1 calc R
H8B H 0.0911 0.9877 0.4447 0.055 Uiso 1 1 calc R
C10 C -0.0765(9) 0.8260(7) 0.3734(4) 0.035(2) Uani 1 1 d .
C11 C -0.0095(8) 0.8370(7) 0.4306(4) 0.031(2) Uani 1 1 d .
C12 C -0.0510(9) 0.7590(8) 0.4621(4) 0.038(2) Uani 1 1 d .
H12A H -0.0092 0.7651 0.5016 0.045 Uiso 1 1 calc R
C13 C -0.1525(9) 0.6703(8) 0.4386(5) 0.043(3) Uani 1 1 d .
C14 C -0.2146(9) 0.6658(7) 0.3809(5) 0.040(2) Uani 1 1 d .
H14A H -0.2842 0.6080 0.3641 0.048 Uiso 1 1 calc R
C15 C -0.1782(9) 0.7425(7) 0.3477(4) 0.035(2) Uani 1 1 d .
C16 C -0.2004(12) 0.5865(9) 0.4765(5) 0.061(3) Uani 1 1 d .
C17 C -0.323(2) 0.577(2) 0.4984(15) 0.30(2) Uani 1 1 d .
H17A H -0.3506 0.5233 0.5218 0.447 Uiso 1 1 calc R
H17B H -0.3843 0.5637 0.4625 0.447 Uiso 1 1 calc R
H17C H -0.3181 0.6394 0.5255 0.447 Uiso 1 1 calc R
C18 C -0.1156(19) 0.6008(16) 0.5331(10) 0.217(14) Uani 1 1 d .
H18A H -0.1505 0.5454 0.5550 0.325 Uiso 1 1 calc R
H18B H -0.1084 0.6627 0.5608 0.325 Uiso 1 1 calc R
H18C H -0.0323 0.6037 0.5206 0.325 Uiso 1 1 calc R
C19 C -0.200(3) 0.4927(13) 0.4378(9) 0.221(14) Uani 1 1 d .
H19A H -0.2306 0.4389 0.4614 0.331 Uiso 1 1 calc R
H19B H -0.1141 0.5004 0.4273 0.331 Uiso 1 1 calc R
H19C H -0.2548 0.4771 0.3994 0.331 Uiso 1 1 calc R
C20 C 0.2629(9) 0.9634(7) 0.3707(5) 0.042(3) Uani 1 1 d .
C21 C 0.3719(9) 0.9536(7) 0.3407(4) 0.038(2) Uani 1 1 d .
C22 C 0.4388(9) 0.9043(7) 0.3670(5) 0.044(3) Uani 1 1 d .
H22A H 0.5112 0.8991 0.3480 0.053 Uiso 1 1 calc R
C23 C 0.4044(11) 0.8605(8) 0.4217(5) 0.054(3) Uani 1 1 d .
C24 C 0.2919(9) 0.8700(8) 0.4456(5) 0.045(3) Uani 1 1 d .
H24A H 0.2606 0.8401 0.4802 0.054 Uiso 1 1 calc R
C25 C 0.2275(9) 0.9207(7) 0.4204(5) 0.041(3) Uani 1 1 d .
C26 C 0.4833(10) 0.8073(8) 0.4495(5) 0.047(3) Uani 1 1 d .
C27 C 0.4345(19) 0.7017(12) 0.4237(10) 0.185(11) Uani 1 1 d .
H27A H 0.4851 0.6693 0.4421 0.278 Uiso 1 1 calc R
H27B H 0.4386 0.6917 0.3783 0.278 Uiso 1 1 calc R
H27C H 0.3469 0.6732 0.4333 0.278 Uiso 1 1 calc R
C28 C 0.6185(13) 0.8523(13) 0.4407(8) 0.122(6) Uani 1 1 d .
H28A H 0.6654 0.8171 0.4591 0.183 Uiso 1 1 calc R
H28B H 0.6498 0.9219 0.4613 0.183 Uiso 1 1 calc R
H28C H 0.6298 0.8478 0.3960 0.183 Uiso 1 1 calc R
C29 C 0.4837(17) 0.8232(15) 0.5187(6) 0.150(9) Uani 1 1 d .
H29A H 0.5337 0.7889 0.5355 0.225 Uiso 1 1 calc R
H29B H 0.3973 0.7972 0.5303 0.225 Uiso 1 1 calc R
H29C H 0.5205 0.8941 0.5359 0.225 Uiso 1 1 calc R
C30 C 0.2510(9) 0.9006(7) 0.1931(5) 0.040(2) Uani 1 1 d .
C31 C 0.1999(8) 0.8300(7) 0.1391(4) 0.035(2) Uani 1 1 d .
C32 C 0.2705(9) 0.7784(8) 0.1144(4) 0.044(3) Uani 1 1 d .
H32A H 0.2350 0.7275 0.0791 0.053 Uiso 1 1 calc R
C33 C 0.3971(10) 0.7960(8) 0.1386(5) 0.046(3) Uani 1 1 d .
C34 C 0.4394(9) 0.8653(8) 0.1929(5) 0.045(3) Uani 1 1 d .
H34A H 0.5204 0.8763 0.2118 0.054 Uiso 1 1 calc R
C35 C 0.3699(8) 0.9203(7) 0.2219(4) 0.037(2) Uani 1 1 d .
C36 C 0.4754(10) 0.7392(9) 0.1061(5) 0.055(3) Uani 1 1 d .
C37 C 0.5090(11) 0.7787(10) 0.0418(5) 0.079(4) Uani 1 1 d .
H37A H 0.5569 0.8499 0.0509 0.119 Uiso 1 1 calc R
H37B H 0.4311 0.7661 0.0163 0.119 Uiso 1 1 calc R
H37C H 0.5594 0.7442 0.0190 0.119 Uiso 1 1 calc R
C38 C 0.5985(12) 0.7571(12) 0.1420(6) 0.107(6) Uani 1 1 d .
H38A H 0.5822 0.7339 0.1817 0.161 Uiso 1 1 calc R
H38B H 0.6481 0.8280 0.1502 0.161 Uiso 1 1 calc R
H38C H 0.6452 0.7211 0.1174 0.161 Uiso 1 1 calc R
C39 C 0.4013(13) 0.6271(10) 0.0890(7) 0.101(5) Uani 1 1 d .
H39A H 0.3795 0.6003 0.1272 0.151 Uiso 1 1 calc R
H39B H 0.4531 0.5944 0.0657 0.151 Uiso 1 1 calc R
H39C H 0.3242 0.6154 0.0630 0.151 Uiso 1 1 calc R
C40 C -0.0951(9) 0.7680(7) 0.1973(4) 0.035(2) Uani 1 1 d .
C41 C -0.1790(9) 0.6971(8) 0.2259(5) 0.042(3) Uani 1 1 d .
C42 C -0.2065(8) 0.5982(7) 0.2043(5) 0.040(2) Uani 1 1 d .
H42A H -0.2643 0.5527 0.2254 0.048 Uiso 1 1 calc R
C43 C -0.1554(10) 0.5609(8) 0.1538(5) 0.049(3) Uani 1 1 d .
C44 C -0.0659(10) 0.6332(8) 0.1257(5) 0.053(3) Uani 1 1 d .
H44A H -0.0252 0.6116 0.0916 0.063 Uiso 1 1 calc R
C45 C -0.0355(8) 0.7356(7) 0.1465(4) 0.036(2) Uani 1 1 d .
C46 C -0.1919(12) 0.4488(9) 0.1290(6) 0.071(4) Uani 1 1 d .
C47 C -0.1234(14) 0.4245(9) 0.0729(7) 0.098(5) Uani 1 1 d .
H47A H -0.0328 0.4490 0.0848 0.146 Uiso 1 1 calc R
H47B H -0.1400 0.4562 0.0391 0.146 Uiso 1 1 calc R
H47C H -0.1533 0.3528 0.0586 0.146 Uiso 1 1 calc R
C48 C -0.1764(15) 0.3948(9) 0.1828(7) 0.105(5) Uani 1 1 d .
H48A H -0.0874 0.4175 0.1979 0.158 Uiso 1 1 calc R
H48B H -0.2069 0.3234 0.1672 0.158 Uiso 1 1 calc R
H48C H -0.2252 0.4097 0.2171 0.158 Uiso 1 1 calc R
C49 C -0.3373(13) 0.4079(10) 0.1086(6) 0.093(5) Uani 1 1 d .
H49A H -0.3536 0.4391 0.0745 0.140 Uiso 1 1 calc R
H49B H -0.3830 0.4229 0.1442 0.140 Uiso 1 1 calc R
H49C H -0.3658 0.3361 0.0944 0.140 Uiso 1 1 calc R
C50 C -0.0600(10) 1.1217(7) 0.3040(5) 0.044(3) Uani 1 1 d .
C51 C -0.0562(12) 1.2159(8) 0.2977(6) 0.071(4) Uani 1 1 d .
H51A H 0.0062 1.2521 0.2739 0.086 Uiso 1 1 calc R
C52 C -0.1364(13) 1.2591(9) 0.3237(7) 0.078(4) Uani 1 1 d .
H52A H -0.1301 1.3231 0.3175 0.094 Uiso 1 1 calc R
C53 C -0.2275(12) 1.2081(9) 0.3594(6) 0.070(4) Uani 1 1 d .
H53A H -0.2846 1.2365 0.3780 0.084 Uiso 1 1 calc R
C54 C -0.2334(10) 1.1158(9) 0.3672(5) 0.058(3) Uani 1 1 d .
H54A H -0.2953 1.0811 0.3919 0.070 Uiso 1 1 calc R
C55 C -0.1544(9) 1.0720(7) 0.3412(5) 0.046(3) Uani 1 1 d .
H55A H -0.1620 1.0079 0.3478 0.055 Uiso 1 1 calc R
C60 C 0.2376(10) 1.1947(7) 0.2444(5) 0.048(3) Uani 1 1 d .
C61 C 0.3352(11) 1.2028(8) 0.2030(6) 0.060(3) Uani 1 1 d .
H61A H 0.3152 1.1721 0.1604 0.072 Uiso 1 1 calc R
C62 C 0.4594(12) 1.2560(10) 0.2257(7) 0.074(4) Uani 1 1 d .
H62A H 0.5235 1.2611 0.1978 0.088 Uiso 1 1 calc R
C63 C 0.4923(13) 1.3007(10) 0.2861(7) 0.086(4) Uani 1 1 d .
H63A H 0.5778 1.3368 0.3008 0.104 Uiso 1 1 calc R
C64 C 0.3926(15) 1.2916(10) 0.3279(7) 0.092(5) Uani 1 1 d .
H64A H 0.4136 1.3217 0.3706 0.111 Uiso 1 1 calc R
C65 C 0.2690(11) 1.2406(9) 0.3070(5) 0.063(3) Uani 1 1 d .
H65A H 0.2051 1.2364 0.3349 0.076 Uiso 1 1 calc R
C70 C 0.1035(10) 1.1785(8) 0.1152(5) 0.050(3) Uani 1 1 d .
C71 C 0.1243(11) 1.2781(9) 0.1252(6) 0.070(4) Uani 1 1 d .
H71A H 0.1059 1.3097 0.1635 0.084 Uiso 1 1 calc R
C72 C 0.1735(12) 1.3339(11) 0.0778(7) 0.083(4) Uani 1 1 d .
H72A H 0.1895 1.4029 0.0855 0.099 Uiso 1 1 calc R
C73 C 0.1976(13) 1.2912(13) 0.0230(7) 0.084(4) Uani 1 1 d .
H73A H 0.2286 1.3292 -0.0083 0.101 Uiso 1 1 calc R
C74 C 0.1767(12) 1.1899(13) 0.0121(6) 0.083(4) Uani 1 1 d .
H74A H 0.1943 1.1594 -0.0268 0.100 Uiso 1 1 calc R
C75 C 0.1307(11) 1.1333(10) 0.0575(6) 0.074(4) Uani 1 1 d .
H75A H 0.1175 1.0647 0.0497 0.088 Uiso 1 1 calc R
C80 C -0.1916(12) 1.0640(8) 0.1191(5) 0.055(3) Uani 1 1 d .
C81 C -0.2048(12) 1.0822(9) 0.0591(6) 0.068(4) Uani 1 1 d .
H81A H -0.1423 1.0809 0.0310 0.081 Uiso 1 1 calc R
C82 C -0.3104(12) 1.1023(9) 0.0402(6) 0.071(4) Uani 1 1 d .
H82A H -0.3178 1.1147 -0.0008 0.085 Uiso 1 1 calc R
C83 C -0.4049(13) 1.1046(10) 0.0794(7) 0.085(4) Uani 1 1 d .
H83A H -0.4778 1.1152 0.0651 0.102 Uiso 1 1 calc R
C84 C -0.3888(12) 1.0911(9) 0.1395(7) 0.073(4) Uani 1 1 d .
H84A H -0.4486 1.0957 0.1685 0.088 Uiso 1 1 calc R
C85 C -0.2818(10) 1.0702(9) 0.1576(6) 0.067(4) Uani 1 1 d .
H85A H -0.2727 1.0599 0.1991 0.080 Uiso 1 1 calc R

loop_
_atom_site_aniso_label
_atom_site_aniso_U_11
_atom_site_aniso_U_22
_atom_site_aniso_U_33
_atom_site_aniso_U_23
_atom_site_aniso_U_13
_atom_site_aniso_U_12
W 0.0370(2) 0.0359(2) 0.0430(3) 0.01401(18) -0.00288(17) 0.01228(18)
O1 0.064(5) 0.035(4) 0.059(5) 0.013(4) -0.030(4) 0.015(4)
C1 0.030(5) 0.050(6) 0.034(6) -0.002(5) 0.005(5) 0.020(5)
O2 0.027(4) 0.039(4) 0.057(5) 0.013(3) 0.007(3) 0.002(3)
C2 0.037(6) 0.044(6) 0.049(7) 0.020(5) -0.003(5) 0.007(5)
O3 0.050(4) 0.054(5) 0.058(5) 0.017(4) 0.000(4) 0.018(4)
C3 0.071(8) 0.042(7) 0.060(8) 0.013(6) -0.010(7) 0.017(6)
O4 0.051(4) 0.040(4) 0.038(4) 0.009(3) -0.003(3) 0.023(3)
C4 0.041(7) 0.064(8) 0.056(7) 0.022(6) 0.004(6) 0.018(6)
C5 0.022(5) 0.050(7) 0.042(6) 0.008(5) 0.001(5) 0.001(5)
C6 0.039(6) 0.054(7) 0.038(6) 0.016(5) 0.004(5) 0.024(5)
C7 0.032(6) 0.043(6) 0.053(7) 0.011(5) -0.014(5) 0.003(5)
C8 0.056(7) 0.041(6) 0.031(6) -0.002(5) -0.015(5) 0.009(5)
C10 0.040(6) 0.033(6) 0.036(6) 0.018(5) 0.013(5) 0.009(5)
C11 0.026(5) 0.048(6) 0.025(5) 0.009(5) 0.009(4) 0.018(5)
C12 0.039(6) 0.063(7) 0.023(5) 0.015(5) 0.009(5) 0.029(6)
C13 0.039(6) 0.058(7) 0.039(6) 0.024(6) 0.018(5) 0.020(6)
C14 0.030(5) 0.045(6) 0.048(7) 0.011(5) 0.016(5) 0.015(5)
C15 0.035(6) 0.040(6) 0.031(6) 0.017(5) 0.009(5) 0.009(5)
C16 0.075(9) 0.061(8) 0.051(8) 0.034(6) 0.009(6) 0.019(7)
C17 0.17(2) 0.36(4) 0.53(5) 0.42(4) 0.19(3) 0.14(2)
C18 0.17(2) 0.23(2) 0.22(2) 0.20(2) -0.061(18) -0.033(18)
C19 0.46(4) 0.070(13) 0.123(18) 0.049(12) 0.07(2) 0.060(19)
C20 0.032(6) 0.045(7) 0.055(7) 0.008(6) -0.016(5) 0.024(5)
C21 0.031(6) 0.031(6) 0.039(6) 0.000(5) -0.014(5) -0.003(5)
C22 0.034(6) 0.048(7) 0.047(7) -0.001(5) 0.008(5) 0.013(5)
C23 0.073(8) 0.046(7) 0.047(7) 0.010(6) -0.010(6) 0.027(6)
C24 0.041(6) 0.061(7) 0.036(6) 0.020(5) 0.019(5) 0.015(6)
C25 0.043(6) 0.040(6) 0.046(7) 0.011(5) -0.005(5) 0.021(5)
C26 0.043(7) 0.051(7) 0.045(7) 0.007(6) 0.006(5) 0.015(6)
C27 0.20(2) 0.081(13) 0.26(3) -0.020(14) -0.150(19) 0.072(14)
C28 0.079(11) 0.175(17) 0.158(16) 0.104(14) 0.008(10) 0.069(12)
C29 0.180(17) 0.31(3) 0.067(11) 0.095(14) 0.059(11) 0.196(19)
C30 0.045(6) 0.041(6) 0.049(7) 0.015(5) -0.002(5) 0.029(5)
C31 0.033(5) 0.052(7) 0.029(6) 0.022(5) 0.013(5) 0.019(5)
C32 0.051(7) 0.058(7) 0.028(6) 0.017(5) 0.005(5) 0.020(6)
C33 0.061(7) 0.056(7) 0.030(6) 0.008(5) -0.005(5) 0.032(6)
C34 0.038(6) 0.054(7) 0.043(7) 0.028(6) -0.008(5) 0.007(6)
C35 0.026(5) 0.048(6) 0.040(6) 0.021(5) 0.006(5) 0.011(5)
C36 0.052(7) 0.066(8) 0.056(8) 0.001(6) -0.011(6) 0.038(7)
C37 0.072(9) 0.121(12) 0.058(9) 0.013(8) 0.006(7) 0.053(9)
C38 0.089(10) 0.158(15) 0.096(11) -0.029(10) -0.040(8) 0.097(11)
C39 0.099(11) 0.089(11) 0.132(14) 0.011(10) 0.005(10) 0.060(10)
C40 0.038(6) 0.022(5) 0.041(6) 0.003(5) -0.017(5) 0.006(5)
C41 0.036(6) 0.039(7) 0.049(7) 0.011(5) -0.012(5) 0.010(5)
C42 0.032(6) 0.036(6) 0.042(7) 0.005(5) 0.006(5) 0.002(5)
C43 0.056(7) 0.042(7) 0.032(6) 0.007(5) -0.003(5) -0.002(6)
C44 0.055(7) 0.064(8) 0.043(7) 0.009(6) -0.010(6) 0.028(6)
C45 0.033(5) 0.044(6) 0.030(6) 0.005(5) -0.008(5) 0.012(5)
C46 0.073(9) 0.043(8) 0.091(10) -0.001(7) 0.004(8) 0.018(7)
C47 0.115(12) 0.055(9) 0.109(12) -0.015(8) 0.019(10) 0.027(8)
C48 0.148(15) 0.041(8) 0.123(13) 0.009(8) -0.025(11) 0.035(9)
C49 0.105(12) 0.073(10) 0.070(10) -0.013(8) -0.013(8) 0.004(9)
C50 0.057(7) 0.024(5) 0.046(7) 0.010(5) -0.018(5) 0.006(5)
C51 0.072(9) 0.049(8) 0.108(11) 0.023(7) 0.006(8) 0.037(7)
C52 0.100(11) 0.041(7) 0.116(12) 0.032(8) 0.021(9) 0.042(8)
C53 0.075(9) 0.051(8) 0.092(10) 0.006(7) 0.015(8) 0.037(7)
C54 0.048(7) 0.057(8) 0.075(9) 0.022(7) 0.016(6) 0.021(6)
C55 0.044(6) 0.033(6) 0.065(7) 0.025(5) 0.010(6) 0.012(5)
C60 0.043(7) 0.041(6) 0.061(8) 0.025(6) 0.004(6) 0.010(5)
C61 0.046(7) 0.046(7) 0.075(9) 0.013(6) 0.013(7) -0.002(6)
C62 0.064(9) 0.081(10) 0.077(10) 0.026(8) 0.018(8) 0.020(8)
C63 0.061(9) 0.086(11) 0.085(11) 0.020(9) -0.014(9) -0.010(8)
C64 0.112(13) 0.084(11) 0.060(9) 0.010(8) 0.008(9) 0.008(10)
C65 0.038(7) 0.072(9) 0.051(8) -0.014(7) -0.016(6) -0.003(6)
C70 0.060(7) 0.048(7) 0.043(7) 0.013(6) 0.000(6) 0.020(6)
C71 0.078(9) 0.056(8) 0.091(10) 0.032(7) 0.021(8) 0.032(7)
C72 0.095(11) 0.088(10) 0.086(11) 0.055(9) 0.032(9) 0.038(9)
C73 0.079(10) 0.122(14) 0.069(11) 0.058(10) 0.025(8) 0.037(10)
C74 0.063(9) 0.125(14) 0.042(8) 0.008(9) 0.011(7) 0.009(9)
C75 0.066(9) 0.091(10) 0.060(9) 0.005(8) 0.022(7) 0.025(8)
C80 0.070(9) 0.045(7) 0.040(7) -0.006(6) -0.005(7) 0.016(6)
C81 0.073(9) 0.097(10) 0.048(8) 0.024(7) 0.006(6) 0.045(8)
C82 0.072(9) 0.075(9) 0.079(9) 0.034(8) 0.008(8) 0.034(8)
C83 0.075(10) 0.084(11) 0.100(12) 0.050(9) 0.013(9) 0.017(8)
C84 0.054(8) 0.078(10) 0.090(11) 0.040(8) 0.018(7) 0.014(7)
C85 0.032(7) 0.077(9) 0.074(9) 0.031(7) -0.002(7) -0.010(6)

loop_
_atom_type_symbol
_atom_type_description
_atom_type_scat_dispersion_real
_atom_type_scat_dispersion_imag
_atom_type_scat_source
C C 0.0033 0.0016 'International Tables Vol C Tables 4.2.6.8 and 6.1.1.4'
H H 0.0000 0.0000 'International Tables Vol C Tables 4.2.6.8 and 6.1.1.4'
O O 0.0106 0.0060 'International Tables Vol C Tables 4.2.6.8 and 6.1.1.4'
W W -0.8490 6.8722 'International Tables Vol C Tables 4.2.6.8 and 6.1.1.4'

loop_
_geom_angle_atom_site_label_1
_geom_angle_atom_site_label_2
_geom_angle_atom_site_label_3
_geom_angle
O1 W C1 105.9(3)
O1 W O3 149.3(3)
C1 W O3 104.8(3)
O1 W O4 87.8(3)
C1 W O4 96.7(3)
O3 W O4 87.8(3)
O1 W O2 87.4(3)
C1 W O2 98.7(3)
O3 W O2 88.7(3)
O4 W O2 164.5(2)
C10 O1 W 148.9(6)
C50 C1 C2 113.3(8)
C50 C1 W 133.7(7)
C2 C1 W 113.0(6)
C20 O2 W 120.9(6)
C3 C2 C60 124.4(10)
C3 C2 C1 120.7(9)
C60 C2 C1 114.5(8)
C30 O3 W 142.8(6)
C2 C3 C70 124.4(10)
C2 C3 C4 120.9(10)
C70 C3 C4 114.6(9)
C40 O4 W 125.7(5)
C80 C4 C3 122.0(10)
C21 C5 C35 111.5(8)
C45 C6 C31 113.6(7)
C15 C7 C41 114.5(8)
C11 C8 C25 111.6(8)
C15 C10 C11 123.9(9)
C15 C10 O1 118.4(8)
C11 C10 O1 117.7(8)
C12 C11 C10 116.3(9)
C12 C11 C8 123.1(9)
C10 C11 C8 120.5(8)
C11 C12 C13 123.4(9)
C14 C13 C12 116.3(9)
C14 C13 C16 121.5(10)
C12 C13 C16 122.0(9)
C15 C14 C13 122.7(9)
C10 C15 C14 117.3(9)
C10 C15 C7 121.8(8)
C14 C15 C7 120.8(9)
C17 C16 C18 106.2(16)
C17 C16 C19 112.3(18)
C18 C16 C19 104.0(16)
C17 C16 C13 112.1(11)
C18 C16 C13 113.2(11)
C19 C16 C13 108.8(11)
C25 C20 O2 124.9(9)
C25 C20 C21 119.0(9)
O2 C20 C21 116.0(9)
C22 C21 C20 118.1(9)
C22 C21 C5 119.5(9)
C20 C21 C5 122.4(9)
C21 C22 C23 123.6(9)
C24 C23 C22 113.7(9)
C24 C23 C26 124.8(10)
C22 C23 C26 121.5(10)
C25 C24 C23 122.5(10)
C20 C25 C24 122.9(9)
C20 C25 C8 120.1(9)
C24 C25 C8 117.0(9)
C27 C26 C28 111.6(13)
C27 C26 C29 109.9(14)
C28 C26 C29 102.1(12)
C27 C26 C23 110.7(10)
C28 C26 C23 111.7(10)
C29 C26 C23 110.5(9)
O3 C30 C35 117.1(9)
O3 C30 C31 119.3(9)
C35 C30 C31 123.6(9)
C32 C31 C30 117.3(9)
C32 C31 C6 122.8(9)
C30 C31 C6 119.6(8)
C31 C32 C33 123.7(10)
C34 C33 C32 115.3(9)
C34 C33 C36 123.5(10)
C32 C33 C36 121.3(9)
C33 C34 C35 123.9(9)
C30 C35 C34 116.1(9)
C30 C35 C5 119.8(9)
C34 C35 C5 124.1(9)
C38 C36 C33 114.2(10)
C38 C36 C39 109.6(11)
C33 C36 C39 112.4(10)
C38 C36 C37 106.8(10)
C33 C36 C37 106.3(9)
C39 C36 C37 107.2(10)
O4 C40 C41 123.0(9)
O4 C40 C45 118.7(9)
C41 C40 C45 118.3(9)
C42 C41 C40 121.1(9)
C42 C41 C7 120.1(9)
C40 C41 C7 118.8(9)
C41 C42 C43 124.0(10)
C42 C43 C44 115.1(9)
C42 C43 C46 122.8(10)
C44 C43 C46 122.0(10)
C45 C44 C43 122.5(10)
C40 C45 C44 119.0(9)
C40 C45 C6 122.4(9)
C44 C45 C6 118.6(9)
C47 C46 C43 113.8(10)
C47 C46 C48 111.9(12)
C43 C46 C48 110.4(10)
C47 C46 C49 108.4(11)
C43 C46 C49 106.5(10)
C48 C46 C49 105.3(11)
C51 C50 C55 115.2(10)
C51 C50 C1 122.4(10)
C55 C50 C1 122.4(8)
C52 C51 C50 124.1(12)
C51 C52 C53 119.0(11)
C54 C53 C52 118.7(11)
C55 C54 C53 122.6(11)
C54 C55 C50 120.4(9)
C65 C60 C61 119.3(10)
C65 C60 C2 118.5(10)
C61 C60 C2 122.1(10)
C62 C61 C60 119.6(12)
C63 C62 C61 122.3(13)
C62 C63 C64 117.8(13)
C65 C64 C63 121.5(13)
C64 C65 C60 119.6(12)
C71 C70 C75 118.8(11)
C71 C70 C3 120.4(10)
C75 C70 C3 120.7(10)
C70 C71 C72 119.9(12)
C73 C72 C71 121.5(14)
C72 C73 C74 119.4(13)
C75 C74 C73 120.8(13)
C74 C75 C70 119.6(13)
C85 C80 C81 117.3(12)
C85 C80 C4 118.4(11)
C81 C80 C4 124.2(11)
C80 C81 C82 119.7(12)
C83 C82 C81 122.5(13)
C84 C83 C82 117.6(14)
C83 C84 C85 119.1(13)
C80 C85 C84 123.6(13)

loop_
_geom_bond_atom_site_label_1
_geom_bond_atom_site_label_2
_geom_bond_distance
W O1 1.841(7)
W C1 1.888(9)
W O3 1.912(7)
W O4 1.997(6)
W O2 1.999(6)
O1 C10 1.391(10)
C1 C50 1.469(13)
C1 C2 1.539(13)
O2 C20 1.365(11)
C2 C3 1.350(14)
C2 C60 1.518(13)
O3 C30 1.349(11)
C3 C70 1.506(15)
C3 C4 1.519(14)
O4 C40 1.337(10)
C4 C80 1.486(14)
C5 C21 1.516(13)
C5 C35 1.542(13)
C6 C45 1.516(12)
C6 C31 1.534(12)
C7 C15 1.507(12)
C7 C41 1.585(14)
C8 C11 1.509(12)
C8 C25 1.578(13)
C10 C15 1.371(12)
C10 C11 1.388(12)
C11 C12 1.367(12)
C12 C13 1.402(13)
C13 C14 1.396(13)
C13 C16 1.528(13)
C14 C15 1.372(12)
C16 C17 1.44(2)
C16 C18 1.47(2)
C16 C19 1.48(2)
C20 C25 1.327(13)
C20 C21 1.438(13)
C21 C22 1.375(13)
C22 C23 1.429(14)
C23 C24 1.420(14)
C23 C26 1.534(14)
C24 C25 1.358(13)
C26 C27 1.443(17)
C26 C28 1.465(16)
C26 C29 1.472(16)
C30 C35 1.379(12)
C30 C31 1.382(13)
C31 C32 1.331(12)
C32 C33 1.428(13)
C33 C34 1.366(13)
C33 C36 1.511(14)
C34 C35 1.389(13)
C36 C38 1.492(14)
C36 C39 1.527(16)
C36 C37 1.592(15)
C40 C41 1.378(13)
C40 C45 1.396(13)
C41 C42 1.356(12)
C42 C43 1.362(13)
C43 C44 1.413(13)
C43 C46 1.530(14)
C44 C45 1.397(13)
C46 C47 1.507(16)
C46 C48 1.543(17)
C46 C49 1.561(17)
C50 C51 1.384(13)
C50 C55 1.412(13)
C51 C52 1.348(15)
C52 C53 1.376(16)
C53 C54 1.358(14)
C54 C55 1.343(13)
C60 C65 1.381(14)
C60 C61 1.417(14)
C61 C62 1.375(16)
C62 C63 1.339(16)
C63 C64 1.439(18)
C64 C65 1.356(16)
C70 C71 1.361(14)
C70 C75 1.400(14)
C71 C72 1.413(16)
C72 C73 1.320(17)
C73 C74 1.385(18)
C74 C75 1.378(17)
C80 C85 1.344(15)
C80 C81 1.378(15)
C81 C82 1.386(15)
C82 C83 1.379(17)
C83 C84 1.361(17)
C84 C85 1.403(16)

loop_
_platon_squeeze_void_nr
_platon_squeeze_void_average_x
_platon_squeeze_void_average_y
_platon_squeeze_void_average_z
_platon_squeeze_void_volume
_platon_squeeze_void_count_electrons
1 -0.238 0.438 0.724 205.2 41.3
2 0.238 0.562 0.276 205.2 43.8
3 0.300 0.014 0.083 7.1 0.1
4 0.700 0.986 0.917 7.1 0.4
